data_4027602
loop_
_publ_author_name
'Shin-ichiro Kato'
'Hiroto Noguchi'
'Atsushi Kobayashi'
'Toshitada Yoshihara'
'Seiji Tobita'
'Yosuke Nakamura'

_publ_section_title
;
 Bicarbazoles: Systematic Structure-Property Investigations on a Series of
 Conjugated Carbazole Dimers
;
_journal_name_full 'Journal of Organic Chemistry'
_journal_page_first 9120
_journal_page_last 9133
_journal_paper_doi 10.1021/jo3016538
_journal_volume 77
_journal_year 2012
_chemical_formula_sum 'C28 H24 N2'
_chemical_formula_weight 388.49
_chemical_name_systematic
; 
 ? 
;
_space_group_IT_number 29
_symmetry_cell_setting orthorhombic
_symmetry_space_group_name_Hall 'P 2c -2ac'
_symmetry_space_group_name_H-M 'P c a 21'
_atom_sites_solution_hydrogens geom
_atom_sites_solution_primary direct
_atom_sites_solution_secondary difmap
_audit_creation_method SHELXL-97
_cell_angle_alpha 90.00
_cell_angle_beta 90.00
_cell_angle_gamma 90.00
_cell_formula_units_Z 4
_cell_length_a 15.7466(17)
_cell_length_b 15.9485(18)
_cell_length_c 8.1560(10)
_cell_measurement_temperature 173(2)
_cell_volume 2048.3(4)
_computing_structure_refinement 'SHELXL-97 (Sheldrick, 1997)'
_computing_structure_solution 'SHELXS-97 (Sheldrick, 1990)'
_diffrn_ambient_temperature 173(2)
_diffrn_detector_area_resol_mean 10.00
_diffrn_measured_fraction_theta_full 0.986
_diffrn_measured_fraction_theta_max 0.986
_diffrn_measurement_device_type 'Rigaku Crestal Clear'
_diffrn_measurement_method \w
_diffrn_radiation_monochromator graphite
_diffrn_radiation_source 'fine-focus sealed tube'
_diffrn_radiation_type MoK\a
_diffrn_radiation_wavelength 0.71070
_diffrn_reflns_av_R_equivalents 0.0267
_diffrn_reflns_av_sigmaI/netI 0.0416
_diffrn_reflns_limit_h_max 16
_diffrn_reflns_limit_h_min -18
_diffrn_reflns_limit_k_max 18
_diffrn_reflns_limit_k_min -16
_diffrn_reflns_limit_l_max 9
_diffrn_reflns_limit_l_min -7
_diffrn_reflns_number 5644
_diffrn_reflns_theta_full 25.00
_diffrn_reflns_theta_max 25.00
_diffrn_reflns_theta_min 5.26
_exptl_absorpt_coefficient_mu 0.073
_exptl_absorpt_correction_T_max 0.9783
_exptl_absorpt_correction_T_min 0.9712
_exptl_absorpt_correction_type multi-scan
_exptl_absorpt_process_details
;
    Higashi, T. (1995). Program for Absorption Correction.
    Rigaku Corporation, Tokyo, Japan.
;
_exptl_crystal_colour colorless
_exptl_crystal_density_diffrn 1.260
_exptl_crystal_description prism
_exptl_crystal_F_000 824
_exptl_crystal_size_max 0.40
_exptl_crystal_size_mid 0.30
_exptl_crystal_size_min 0.30
_refine_diff_density_max 0.144
_refine_diff_density_min -0.158
_refine_diff_density_rms 0.037
_refine_ls_abs_structure_details 'Flack H D (1983), Acta Cryst. A39, 876-881'
_refine_ls_abs_structure_Flack 0(3)
_refine_ls_extinction_method none
_refine_ls_goodness_of_fit_ref 1.169
_refine_ls_hydrogen_treatment none
_refine_ls_matrix_type full
_refine_ls_number_parameters 273
_refine_ls_number_reflns 2990
_refine_ls_number_restraints 1
_refine_ls_restrained_S_all 1.169
_refine_ls_R_factor_all 0.0411
_refine_ls_R_factor_gt 0.0398
_refine_ls_shift/su_max 0.000
_refine_ls_shift/su_mean 0.000
_refine_ls_structure_factor_coef Fsqd
_refine_ls_weighting_details 'calc w=1/[\s^2^(Fo^2^)+(0.0367P)^2^+0.1390P] where P=(Fo^2^+2Fc^2^)/3'
_refine_ls_weighting_scheme calc
_refine_ls_wR_factor_gt 0.0914
_refine_ls_wR_factor_ref 0.0920
_reflns_number_gt 2920
_reflns_number_total 2990
_reflns_threshold_expression >2sigma(I)
_cod_data_source_file jo3016538_si_002.cif
_cod_data_source_block crystalclear
_cod_database_code 4027602

loop_
_symmetry_equiv_pos_as_xyz
'x, y, z'
'-x, -y, z+1/2'
'-x+1/2, y, z+1/2'
'x+1/2, -y, z'

loop_
_atom_site_label
_atom_site_type_symbol
_atom_site_fract_x
_atom_site_fract_y
_atom_site_fract_z
_atom_site_U_iso_or_equiv
_atom_site_adp_type
_atom_site_occupancy
_atom_site_symmetry_multiplicity
_atom_site_calc_flag
_atom_site_refinement_flags
N1 N 0.31282(11) 0.03648(11) 0.4098(2) 0.0300(4) Uani 1 1 d .
C1 C 0.31823(13) -0.04777(13) 0.3641(3) 0.0307(5) Uani 1 1 d .
C2 C 0.26137(15) -0.11308(14) 0.3964(3) 0.0373(5) Uani 1 1 d .
H1 H 0.2107 -0.1039 0.4571 0.045 Uiso 1 1 calc R
C3 C 0.28190(16) -0.19155(14) 0.3363(3) 0.0439(6) Uani 1 1 d .
H2 H 0.2443 -0.2370 0.3564 0.053 Uiso 1 1 calc R
C4 C 0.35615(15) -0.20608(15) 0.2471(4) 0.0453(6) Uani 1 1 d .
H3 H 0.3681 -0.2608 0.2070 0.054 Uiso 1 1 calc R
C5 C 0.41240(14) -0.14118(14) 0.2166(3) 0.0378(5) Uani 1 1 d .
H4 H 0.4633 -0.1511 0.1572 0.045 Uiso 1 1 calc R
C6 C 0.39315(13) -0.06099(13) 0.2745(3) 0.0304(5) Uani 1 1 d .
C7 C 0.43611(12) 0.01954(13) 0.2661(3) 0.0286(5) Uani 1 1 d .
C8 C 0.51184(12) 0.04722(13) 0.1956(3) 0.0312(5) Uani 1 1 d .
H5 H 0.5462 0.0096 0.1344 0.037 Uiso 1 1 calc R
C9 C 0.53644(12) 0.12987(13) 0.2156(3) 0.0307(5) Uani 1 1 d .
H6 H 0.5885 0.1482 0.1687 0.037 Uiso 1 1 calc R
C10 C 0.48608(12) 0.18790(13) 0.3041(3) 0.0283(5) Uani 1 1 d .
C11 C 0.40843(13) 0.16145(13) 0.3690(3) 0.0284(5) Uani 1 1 d .
H7 H 0.3724 0.1999 0.4243 0.034 Uiso 1 1 calc R
C12 C 0.38463(12) 0.07775(13) 0.3513(3) 0.0279(4) Uani 1 1 d .
C13 C 0.24244(15) 0.07392(14) 0.4998(3) 0.0340(5) Uani 1 1 d .
H8 H 0.2620 0.1272 0.5492 0.041 Uiso 1 1 calc R
H9 H 0.2264 0.0359 0.5906 0.041 Uiso 1 1 calc R
C14 C 0.16459(14) 0.09134(15) 0.3970(3) 0.0398(6) Uani 1 1 d .
H10 H 0.1783 0.1333 0.3134 0.060 Uiso 1 1 calc R
H11 H 0.1190 0.1126 0.4674 0.060 Uiso 1 1 calc R
H12 H 0.1460 0.0394 0.3436 0.060 Uiso 1 1 calc R
C15 C 0.51634(12) 0.27545(13) 0.3319(3) 0.0275(5) Uani 1 1 d .
C16 C 0.57339(12) 0.31341(13) 0.2243(3) 0.0279(5) Uani 1 1 d .
H13 H 0.5939 0.2840 0.1311 0.033 Uiso 1 1 calc R
C17 C 0.59971(11) 0.39509(13) 0.2554(3) 0.0266(4) Uani 1 1 d .
N2 N 0.65480(10) 0.44596(11) 0.1658(2) 0.0298(4) Uani 1 1 d .
C18 C 0.65748(12) 0.52478(13) 0.2383(3) 0.0287(5) Uani 1 1 d .
C19 C 0.70189(13) 0.59601(14) 0.1888(3) 0.0370(5) Uani 1 1 d .
H14 H 0.7378 0.5952 0.0952 0.044 Uiso 1 1 calc R
C20 C 0.69140(14) 0.66818(15) 0.2819(4) 0.0421(6) Uani 1 1 d .
H15 H 0.7212 0.7176 0.2514 0.050 Uiso 1 1 calc R
C21 C 0.63832(14) 0.67026(15) 0.4193(3) 0.0412(6) Uani 1 1 d .
H16 H 0.6315 0.7211 0.4786 0.049 Uiso 1 1 calc R
C22 C 0.59544(13) 0.59870(14) 0.4700(3) 0.0359(5) Uani 1 1 d .
H17 H 0.5603 0.5998 0.5647 0.043 Uiso 1 1 calc R
C23 C 0.60497(12) 0.52483(13) 0.3786(3) 0.0292(5) Uani 1 1 d .
C24 C 0.56898(12) 0.44157(13) 0.3903(3) 0.0274(4) Uani 1 1 d .
C25 C 0.51331(13) 0.40262(13) 0.4995(3) 0.0306(5) Uani 1 1 d .
H18 H 0.4930 0.4319 0.5930 0.037 Uiso 1 1 calc R
C26 C 0.48796(13) 0.32105(14) 0.4702(3) 0.0310(5) Uani 1 1 d .
H19 H 0.4503 0.2948 0.5453 0.037 Uiso 1 1 calc R
C27 C 0.69564(13) 0.42176(14) 0.0126(3) 0.0334(5) Uani 1 1 d .
H20 H 0.7097 0.3613 0.0170 0.040 Uiso 1 1 calc R
H21 H 0.7495 0.4532 0.0010 0.040 Uiso 1 1 calc R
C28 C 0.64075(15) 0.43817(15) -0.1357(3) 0.0412(6) Uani 1 1 d .
H22 H 0.5870 0.4077 -0.1245 0.062 Uiso 1 1 calc R
H23 H 0.6704 0.4191 -0.2346 0.062 Uiso 1 1 calc R
H24 H 0.6292 0.4984 -0.1444 0.062 Uiso 1 1 calc R

loop_
_atom_site_aniso_label
_atom_site_aniso_U_11
_atom_site_aniso_U_22
_atom_site_aniso_U_33
_atom_site_aniso_U_23
_atom_site_aniso_U_13
_atom_site_aniso_U_12
N1 0.0261(9) 0.0374(10) 0.0266(10) 0.0004(8) 0.0033(8) -0.0014(7)
C1 0.0312(11) 0.0359(11) 0.0248(11) 0.0069(9) -0.0042(10) -0.0023(8)
C2 0.0351(11) 0.0399(12) 0.0369(14) 0.0097(11) -0.0026(11) -0.0017(10)
C3 0.0457(13) 0.0400(13) 0.0460(16) 0.0120(11) -0.0040(13) -0.0050(11)
C4 0.0506(14) 0.0316(12) 0.0535(18) 0.0025(11) -0.0061(14) 0.0028(10)
C5 0.0367(11) 0.0391(12) 0.0376(14) 0.0029(10) -0.0038(11) 0.0056(10)
C6 0.0296(10) 0.0358(11) 0.0257(11) 0.0049(9) -0.0027(10) 0.0040(8)
C7 0.0273(10) 0.0341(11) 0.0245(11) 0.0047(9) -0.0044(9) 0.0024(8)
C8 0.0273(10) 0.0398(12) 0.0265(12) 0.0027(9) 0.0024(10) 0.0068(8)
C9 0.0231(9) 0.0394(12) 0.0298(12) 0.0043(9) 0.0031(10) 0.0030(8)
C10 0.0239(10) 0.0367(11) 0.0243(11) 0.0030(9) -0.0016(9) 0.0018(8)
C11 0.0257(10) 0.0357(11) 0.0238(11) 0.0009(9) 0.0021(9) 0.0016(8)
C12 0.0233(9) 0.0399(11) 0.0203(11) 0.0038(9) 0.0013(9) -0.0003(8)
C13 0.0328(11) 0.0431(12) 0.0260(12) -0.0019(10) 0.0084(10) -0.0050(10)
C14 0.0357(12) 0.0454(13) 0.0384(14) 0.0038(11) 0.0052(12) 0.0060(10)
C15 0.0214(9) 0.0362(11) 0.0248(11) 0.0032(9) 0.0024(9) 0.0020(8)
C16 0.0180(9) 0.0401(11) 0.0255(11) 0.0014(9) 0.0013(9) 0.0036(8)
C17 0.0174(9) 0.0370(11) 0.0253(11) 0.0035(9) 0.0001(9) 0.0003(8)
N2 0.0245(8) 0.0395(10) 0.0254(10) 0.0012(8) 0.0047(8) -0.0013(7)
C18 0.0218(9) 0.0362(11) 0.0282(12) -0.0009(9) -0.0039(9) 0.0015(8)
C19 0.0290(11) 0.0442(13) 0.0377(13) 0.0069(11) 0.0002(11) -0.0046(9)
C20 0.0359(12) 0.0408(13) 0.0495(15) 0.0067(12) -0.0084(12) -0.0032(9)
C21 0.0365(12) 0.0383(12) 0.0489(15) -0.0033(11) -0.0073(12) 0.0038(10)
C22 0.0262(11) 0.0446(13) 0.0367(13) -0.0028(10) -0.0035(10) 0.0055(9)
C23 0.0209(9) 0.0379(12) 0.0289(12) 0.0006(9) -0.0033(9) 0.0040(8)
C24 0.0188(9) 0.0387(11) 0.0248(11) 0.0016(9) -0.0015(9) 0.0051(8)
C25 0.0251(10) 0.0392(12) 0.0274(12) -0.0025(9) 0.0042(10) 0.0054(8)
C26 0.0240(10) 0.0420(12) 0.0269(12) 0.0020(9) 0.0057(9) 0.0014(9)
C27 0.0271(10) 0.0424(13) 0.0307(12) 0.0016(10) 0.0067(10) -0.0006(9)
C28 0.0385(12) 0.0565(15) 0.0287(13) -0.0022(12) 0.0038(12) -0.0037(11)

loop_
_atom_type_symbol
_atom_type_description
_atom_type_scat_dispersion_real
_atom_type_scat_dispersion_imag
_atom_type_scat_source
C C 0.0033 0.0016 'International Tables Vol C Tables 4.2.6.8 and 6.1.1.4'
H H 0.0000 0.0000 'International Tables Vol C Tables 4.2.6.8 and 6.1.1.4'
N N 0.0061 0.0033 'International Tables Vol C Tables 4.2.6.8 and 6.1.1.4'

loop_
_geom_angle_atom_site_label_1
_geom_angle_atom_site_label_2
_geom_angle_atom_site_label_3
_geom_angle
C12 N1 C1 108.30(17)
C12 N1 C13 126.61(18)
C1 N1 C13 125.07(17)
C2 C1 N1 128.9(2)
C2 C1 C6 121.6(2)
N1 C1 C6 109.54(18)
C3 C2 C1 117.3(2)
C3 C2 H1 121.4
C1 C2 H1 121.4
C2 C3 C4 122.1(2)
C2 C3 H2 119.0
C4 C3 H2 119.0
C5 C4 C3 120.3(2)
C5 C4 H3 119.8
C3 C4 H3 119.8
C4 C5 C6 119.0(2)
C4 C5 H4 120.5
C6 C5 H4 120.5
C5 C6 C1 119.7(2)
C5 C6 C7 133.8(2)
C1 C6 C7 106.43(18)
C8 C7 C12 118.96(19)
C8 C7 C6 134.2(2)
C12 C7 C6 106.87(18)
C9 C8 C7 119.50(19)
C9 C8 H5 120.3
C7 C8 H5 120.3
C8 C9 C10 121.71(19)
C8 C9 H6 119.1
C10 C9 H6 119.1
C11 C10 C9 119.05(19)
C11 C10 C15 120.27(18)
C9 C10 C15 120.65(18)
C12 C11 C10 119.03(19)
C12 C11 H7 120.5
C10 C11 H7 120.5
N1 C12 C11 129.46(19)
N1 C12 C7 108.86(18)
C11 C12 C7 121.67(18)
N1 C13 C14 114.36(19)
N1 C13 H8 108.7
C14 C13 H8 108.7
N1 C13 H9 108.7
C14 C13 H9 108.7
H8 C13 H9 107.6
C13 C14 H10 109.5
C13 C14 H11 109.5
H10 C14 H11 109.5
C13 C14 H12 109.5
H10 C14 H12 109.5
H11 C14 H12 109.5
C16 C15 C26 118.84(18)
C16 C15 C10 121.08(19)
C26 C15 C10 120.08(18)
C17 C16 C15 118.93(19)
C17 C16 H13 120.5
C15 C16 H13 120.5
C16 C17 N2 129.4(2)
C16 C17 C24 122.15(18)
N2 C17 C24 108.43(18)
C18 N2 C17 108.80(18)
C18 N2 C27 126.20(18)
C17 N2 C27 124.74(18)
N2 C18 C19 129.0(2)
N2 C18 C23 109.10(18)
C19 C18 C23 121.9(2)
C20 C19 C18 117.2(2)
C20 C19 H14 121.4
C18 C19 H14 121.4
C19 C20 C21 121.9(2)
C19 C20 H15 119.0
C21 C20 H15 119.0
C22 C21 C20 120.6(2)
C22 C21 H16 119.7
C20 C21 H16 119.7
C21 C22 C23 118.7(2)
C21 C22 H17 120.7
C23 C22 H17 120.7
C22 C23 C18 119.6(2)
C22 C23 C24 133.9(2)
C18 C23 C24 106.43(18)
C25 C24 C17 118.60(19)
C25 C24 C23 134.2(2)
C17 C24 C23 107.20(18)
C26 C25 C24 119.4(2)
C26 C25 H18 120.3
C24 C25 H18 120.3
C25 C26 C15 122.04(19)
C25 C26 H19 119.0
C15 C26 H19 119.0
N2 C27 C28 112.88(18)
N2 C27 H20 109.0
C28 C27 H20 109.0
N2 C27 H21 109.0
C28 C27 H21 109.0
H20 C27 H21 107.8
C27 C28 H22 109.5
C27 C28 H23 109.5
H22 C28 H23 109.5
C27 C28 H24 109.5
H22 C28 H24 109.5
H23 C28 H24 109.5

loop_
_geom_bond_atom_site_label_1
_geom_bond_atom_site_label_2
_geom_bond_distance
N1 C12 1.393(3)
N1 C1 1.397(3)
N1 C13 1.458(3)
C1 C2 1.398(3)
C1 C6 1.404(3)
C2 C3 1.382(3)
C2 H1 0.9500
C3 C4 1.397(3)
C3 H2 0.9500
C4 C5 1.385(3)
C4 H3 0.9500
C5 C6 1.396(3)
C5 H4 0.9500
C6 C7 1.453(3)
C7 C8 1.395(3)
C7 C12 1.415(3)
C8 C9 1.383(3)
C8 H5 0.9500
C9 C10 1.417(3)
C9 H6 0.9500
C10 C11 1.397(3)
C10 C15 1.493(3)
C11 C12 1.394(3)
C11 H7 0.9500
C13 C14 1.511(3)
C13 H8 0.9900
C13 H9 0.9900
C14 H10 0.9800
C14 H11 0.9800
C14 H12 0.9800
C15 C16 1.394(3)
C15 C26 1.415(3)
C16 C17 1.390(3)
C16 H13 0.9500
C17 N2 1.395(3)
C17 C24 1.412(3)
N2 C18 1.390(3)
N2 C27 1.457(3)
C18 C19 1.394(3)
C18 C23 1.412(3)
C19 C20 1.389(4)
C19 H14 0.9500
C20 C21 1.399(4)
C20 H15 0.9500
C21 C22 1.389(3)
C21 H16 0.9500
C22 C23 1.402(3)
C22 H17 0.9500
C23 C24 1.447(3)
C24 C25 1.395(3)
C25 C26 1.382(3)
C25 H18 0.9500
C26 H19 0.9500
C27 C28 1.510(3)
C27 H20 0.9900
C27 H21 0.9900
C28 H22 0.9800
C28 H23 0.9800
C28 H24 0.9800

loop_
_geom_torsion_atom_site_label_1
_geom_torsion_atom_site_label_2
_geom_torsion_atom_site_label_3
_geom_torsion_atom_site_label_4
_geom_torsion
C12 N1 C1 C2 179.5(2)
C13 N1 C1 C2 -1.8(3)
C12 N1 C1 C6 -0.7(2)
C13 N1 C1 C6 178.0(2)
N1 C1 C2 C3 179.9(2)
C6 C1 C2 C3 0.0(3)
C1 C2 C3 C4 0.1(4)
C2 C3 C4 C5 0.4(4)
C3 C4 C5 C6 -0.9(4)
C4 C5 C6 C1 1.0(3)
C4 C5 C6 C7 179.8(2)
C2 C1 C6 C5 -0.6(3)
N1 C1 C6 C5 179.58(19)
C2 C1 C6 C7 -179.7(2)
N1 C1 C6 C7 0.5(2)
C5 C6 C7 C8 1.0(4)
C1 C6 C7 C8 179.9(2)
C5 C6 C7 C12 -179.0(2)
C1 C6 C7 C12 -0.1(2)
C12 C7 C8 C9 2.3(3)
C6 C7 C8 C9 -177.7(2)
C7 C8 C9 C10 -0.9(3)
C8 C9 C10 C11 -1.8(3)
C8 C9 C10 C15 176.53(19)
C9 C10 C11 C12 3.0(3)
C15 C10 C11 C12 -175.37(19)
C1 N1 C12 C11 -178.5(2)
C13 N1 C12 C11 2.8(4)
C1 N1 C12 C7 0.6(2)
C13 N1 C12 C7 -178.1(2)
C10 C11 C12 N1 177.4(2)
C10 C11 C12 C7 -1.5(3)
C8 C7 C12 N1 179.67(19)
C6 C7 C12 N1 -0.3(2)
C8 C7 C12 C11 -1.1(3)
C6 C7 C12 C11 178.90(18)
C12 N1 C13 C14 100.7(3)
C1 N1 C13 C14 -77.7(3)
C11 C10 C15 C16 -155.48(19)
C9 C10 C15 C16 26.2(3)
C11 C10 C15 C26 25.3(3)
C9 C10 C15 C26 -153.1(2)
C26 C15 C16 C17 -0.7(3)
C10 C15 C16 C17 180.00(18)
C15 C16 C17 N2 -179.17(19)
C15 C16 C17 C24 -1.6(3)
C16 C17 N2 C18 175.9(2)
C24 C17 N2 C18 -1.9(2)
C16 C17 N2 C27 1.4(3)
C24 C17 N2 C27 -176.41(18)
C17 N2 C18 C19 -178.1(2)
C27 N2 C18 C19 -3.7(3)
C17 N2 C18 C23 1.2(2)
C27 N2 C18 C23 175.59(18)
N2 C18 C19 C20 178.2(2)
C23 C18 C19 C20 -1.0(3)
C18 C19 C20 C21 -0.4(3)
C19 C20 C21 C22 1.6(4)
C20 C21 C22 C23 -1.4(3)
C21 C22 C23 C18 0.0(3)
C21 C22 C23 C24 -177.5(2)
N2 C18 C23 C22 -178.15(19)
C19 C18 C23 C22 1.2(3)
N2 C18 C23 C24 0.0(2)
C19 C18 C23 C24 179.32(19)
C16 C17 C24 C25 2.9(3)
N2 C17 C24 C25 -179.05(18)
C16 C17 C24 C23 -176.17(18)
N2 C17 C24 C23 1.9(2)
C22 C23 C24 C25 -2.3(4)
C18 C23 C24 C25 -180.0(2)
C22 C23 C24 C17 176.6(2)
C18 C23 C24 C17 -1.1(2)
C17 C24 C25 C26 -1.9(3)
C23 C24 C25 C26 176.9(2)
C24 C25 C26 C15 -0.4(3)
C16 C15 C26 C25 1.7(3)
C10 C15 C26 C25 -179.0(2)
C18 N2 C27 C28 -87.8(2)
C17 N2 C27 C28 85.7(2)

loop_
_cod_related_entry_id
_cod_related_entry_database
_cod_related_entry_code
1 ChemSpider 14521751
